data_4516309
loop_
_publ_author_name
'Varughese, Sunil'
'Hoser, Anna A.'
'Jarzembska, Katarzyna N.'
'Pedireddi, V. R.'
'Wo\'zniak, Krzysztof'

_publ_section_title
;
 Positional Isomerism and Conformational Flexibility Directed Structural
 Variations in the Molecular Complexes of Dihydroxybenzoic Acids
;
_journal_issue 8
_journal_name_full 'Crystal Growth &amp; Design'
_journal_page_first 3832
_journal_paper_doi 10.1021/acs.cgd.5b00471
_journal_volume 15
_journal_year 2015
_chemical_formula_moiety 'C12 H10 N2, C7 H6 O4 '
_chemical_formula_sum 'C19 H16 N2 O4'
_chemical_formula_weight 336.34
_chemical_name_systematic
; 
 1,2-bis(4-pyridyl)ethene-2,4-dihydroxybenzoic acid complex 
;
_space_group_IT_number 1
_space_group_name_Hall 'P 1'
_space_group_name_H-M_alt 'P 1'
_symmetry_cell_setting triclinic
_symmetry_space_group_name_H-M 'P 1'
_atom_sites_solution_hydrogens geom
_atom_sites_solution_primary direct
_atom_sites_solution_secondary difmap
_audit_creation_method SHELXL-97
_cell_angle_alpha 65.84(3)
_cell_angle_beta 85.83(3)
_cell_angle_gamma 89.45(3)
_cell_formula_units_Z 1
_cell_length_a 3.811(1)
_cell_length_b 10.342(3)
_cell_length_c 10.844(3)
_cell_measurement_temperature 298(2)
_cell_volume 388.8(2)
_computing_cell_refinement SMART
_computing_data_collection SMART
_computing_data_reduction SAINTPLUS
_computing_structure_refinement 'SHELXTL (Sheldrick, 1997)'
_computing_structure_solution 'SHELXTL (Sheldrick, 1990)'
_diffrn_ambient_temperature 298(2)
_diffrn_measured_fraction_theta_full 0.998
_diffrn_measured_fraction_theta_max 0.998
_diffrn_measurement_device_type 'Bruker, APEX, CCD-Area Detector'
_diffrn_measurement_method SMART
_diffrn_radiation_monochromator graphite
_diffrn_radiation_source 'fine-focus sealed tube'
_diffrn_radiation_type MoK\a
_diffrn_radiation_wavelength 0.71073
_diffrn_reflns_av_R_equivalents 0.0327
_diffrn_reflns_av_sigmaI/netI 0.0359
_diffrn_reflns_limit_h_max 4
_diffrn_reflns_limit_h_min -4
_diffrn_reflns_limit_k_max 12
_diffrn_reflns_limit_k_min -12
_diffrn_reflns_limit_l_max 12
_diffrn_reflns_limit_l_min -12
_diffrn_reflns_number 5273
_diffrn_reflns_theta_full 25.00
_diffrn_reflns_theta_max 25.00
_diffrn_reflns_theta_min 3.55
_exptl_absorpt_coefficient_mu 0.102
_exptl_absorpt_correction_T_max 0.9838
_exptl_absorpt_correction_T_min 0.9739
_exptl_absorpt_correction_type empirical
_exptl_absorpt_process_details 'SADABS; Sheldrick, 1996'
_exptl_crystal_colour Colorless
_exptl_crystal_density_diffrn 1.436
_exptl_crystal_density_method 'not measured'
_exptl_crystal_description Blocks
_exptl_crystal_F_000 176
_exptl_crystal_size_max 0.26
_exptl_crystal_size_mid 0.20
_exptl_crystal_size_min 0.16
_refine_diff_density_max 0.491
_refine_diff_density_min -0.231
_refine_diff_density_rms 0.056
_refine_ls_abs_structure_details 'Flack H D (1983), Acta Cryst. A39, 876-881'
_refine_ls_abs_structure_Flack 0(10)
_refine_ls_extinction_method none
_refine_ls_goodness_of_fit_ref 1.178
_refine_ls_hydrogen_treatment constr
_refine_ls_matrix_type full
_refine_ls_number_parameters 226
_refine_ls_number_reflns 1370
_refine_ls_number_restraints 3
_refine_ls_restrained_S_all 1.177
_refine_ls_R_factor_all 0.0531
_refine_ls_R_factor_gt 0.0451
_refine_ls_shift/su_max 0.000
_refine_ls_shift/su_mean 0.000
_refine_ls_structure_factor_coef Fsqd
_refine_ls_weighting_details 'calc w=1/[\s^2^(Fo^2^)+(0.0633P)^2^+0.0000P] where P=(Fo^2^+2Fc^2^)/3'
_refine_ls_weighting_scheme calc
_refine_ls_wR_factor_gt 0.1040
_refine_ls_wR_factor_ref 0.1088
_reflns_number_gt 1141
_reflns_number_total 1370
_reflns_threshold_expression >2sigma(I)
_cod_data_source_file cg5b00471_si_006.cif
_cod_data_source_block 24DHB-bpyee
_cod_depositor_comments
;
The following automatic conversions were performed:

data item '_symmetry_cell_setting' value 'Triclinic' was changed to
'triclinic' in accordance with the
/home/saulius/struct/COD-crude-data/automatic-downloads/DataCite-retrospective/ACS/depositions/lib/dictionaries/cif_core.dic
dictionary named 'cif_core.dic' version 2.4.2 last updated on
2011-04-26.

Automatic conversion script
Id: cif_fix_values 6909 2019-04-08 15:41:33Z antanas 
;
_cod_database_code 4516309

loop_
_symmetry_equiv_pos_as_xyz
'x, y, z'

loop_
_atom_site_label
_atom_site_type_symbol
_atom_site_fract_x
_atom_site_fract_y
_atom_site_fract_z
_atom_site_U_iso_or_equiv
_atom_site_adp_type
_atom_site_occupancy
_atom_site_symmetry_multiplicity
_atom_site_calc_flag
_atom_site_refinement_flags
C11 C 0.1310(11) 0.8353(4) -0.3528(4) 0.0184(9) Uani 1 1 d .
C12 C -0.0262(10) 0.7811(4) -0.4387(4) 0.0205(10) Uani 1 1 d .
C13 C -0.0727(11) 0.8686(5) -0.5713(5) 0.0215(9) Uani 1 1 d .
H13 H -0.1701 0.8314 -0.6263 0.026 Uiso 1 1 calc R
C14 C 0.0215(11) 1.0095(4) -0.6242(4) 0.0228(10) Uani 1 1 d .
C15 C 0.1828(10) 1.0660(4) -0.5410(4) 0.0227(10) Uani 1 1 d .
H15 H 0.2534 1.1609 -0.5752 0.027 Uiso 1 1 calc R
C16 C 0.2295(10) 0.9770(4) -0.4106(4) 0.0219(10) Uani 1 1 d .
H16 H 0.3345 1.0139 -0.3568 0.026 Uiso 1 1 calc R
C17 C 0.1793(11) 0.7418(4) -0.2128(4) 0.0246(11) Uani 1 1 d .
C22 C 0.5974(11) 0.5161(4) 0.1309(4) 0.0209(10) Uani 1 1 d .
H22 H 0.6644 0.4921 0.0590 0.025 Uiso 1 1 calc R
C23 C 0.6560(10) 0.4200(4) 0.2611(4) 0.0178(9) Uani 1 1 d .
H23 H 0.7612 0.3341 0.2750 0.021 Uiso 1 1 calc R
C24 C 0.5558(11) 0.4532(4) 0.3712(4) 0.0186(10) Uani 1 1 d .
C25 C 0.4025(10) 0.5854(4) 0.3415(4) 0.0170(9) Uani 1 1 d .
H25 H 0.3330 0.6130 0.4110 0.020 Uiso 1 1 calc R
C26 C 0.3551(11) 0.6751(4) 0.2077(4) 0.0220(10) Uani 1 1 d .
H26 H 0.2527 0.7624 0.1896 0.026 Uiso 1 1 calc R
C27 C 0.6199(11) 0.3522(4) 0.5084(4) 0.0198(10) Uani 1 1 d .
H27 H 0.7467 0.2721 0.5170 0.024 Uiso 1 1 calc R
C28 C 0.5118(10) 0.3657(4) 0.6221(4) 0.0178(9) Uani 1 1 d .
H28 H 0.3815 0.4452 0.6128 0.021 Uiso 1 1 calc R
C29 C 0.7864(10) 0.0505(4) 0.9289(4) 0.0179(9) Uani 1 1 d .
H29 H 0.8885 -0.0373 0.9494 0.022 Uiso 1 1 calc R
C210 C 0.7363(10) 0.1342(4) 0.7955(4) 0.0200(10) Uani 1 1 d .
H210 H 0.8065 0.1032 0.7284 0.024 Uiso 1 1 calc R
C211 C 0.5782(9) 0.2671(4) 0.7607(4) 0.0139(9) Uani 1 1 d .
C212 C 0.4831(10) 0.3063(4) 0.8670(4) 0.0204(10) Uani 1 1 d .
H212 H 0.3790 0.3931 0.8497 0.024 Uiso 1 1 calc R
C213 C 0.5439(10) 0.2156(4) 0.9982(4) 0.0195(9) Uani 1 1 d .
H213 H 0.4760 0.2441 1.0673 0.023 Uiso 1 1 calc R
N21 N 0.4504(9) 0.6410(3) 0.1038(3) 0.0184(8) Uani 1 1 d .
N22 N 0.6950(9) 0.0891(3) 1.0322(3) 0.0216(8) Uani 1 1 d .
O12 O -0.1287(8) 0.6425(3) -0.3904(3) 0.0274(7) Uani 1 1 d .
H12 H -0.0851 0.6020 -0.3108 0.041 Uiso 1 1 calc R
O14 O -0.0234(8) 1.1046(3) -0.7496(3) 0.0287(8) Uani 1 1 d .
H14 H -0.1189 1.0660 -0.7915 0.043 Uiso 1 1 calc R
O17A O 0.3253(8) 0.8041(3) -0.1431(3) 0.0263(7) Uani 1 1 d .
H17A H 0.3453 0.7458 -0.0653 0.039 Uiso 1 1 calc R
O17B O 0.0973(7) 0.6130(3) -0.1595(3) 0.0258(7) Uani 1 1 d .

loop_
_atom_site_aniso_label
_atom_site_aniso_U_11
_atom_site_aniso_U_22
_atom_site_aniso_U_33
_atom_site_aniso_U_23
_atom_site_aniso_U_13
_atom_site_aniso_U_12
C11 0.016(2) 0.020(2) 0.022(2) -0.0115(19) 0.0003(17) 0.0032(16)
C12 0.015(2) 0.016(2) 0.020(2) 0.002(2) 0.0044(19) 0.0058(19)
C13 0.020(2) 0.025(2) 0.025(2) -0.0156(19) -0.0038(17) 0.0024(17)
C14 0.018(2) 0.022(2) 0.017(2) 0.003(2) 0.0020(18) 0.0086(18)
C15 0.019(2) 0.018(2) 0.031(3) -0.011(2) 0.004(2) -0.0019(18)
C16 0.014(2) 0.025(3) 0.021(2) -0.005(2) 0.0038(18) 0.0075(18)
C17 0.017(2) 0.030(3) 0.019(2) -0.002(2) 0.0027(18) 0.009(2)
C22 0.023(3) 0.025(2) 0.016(2) -0.011(2) -0.0024(18) -0.0059(18)
C23 0.017(2) 0.014(2) 0.020(2) -0.0042(18) -0.0003(18) 0.0003(17)
C24 0.020(2) 0.022(2) 0.016(2) -0.009(2) -0.0084(19) -0.0056(19)
C25 0.017(2) 0.017(2) 0.016(2) -0.0055(18) -0.0004(17) -0.0008(17)
C26 0.022(2) 0.021(2) 0.026(3) -0.012(2) -0.0084(19) 0.0020(19)
C27 0.019(2) 0.014(2) 0.019(2) 0.0000(18) -0.0022(18) -0.0046(17)
C28 0.014(2) 0.021(2) 0.021(2) -0.0108(19) -0.0048(17) 0.0022(17)
C29 0.015(2) 0.014(2) 0.021(2) -0.0027(18) -0.0016(17) 0.0022(17)
C210 0.017(2) 0.032(3) 0.019(2) -0.019(2) -0.0012(18) -0.0040(19)
C211 0.007(2) 0.015(2) 0.015(2) -0.0007(17) -0.0016(16) -0.0033(16)
C212 0.021(2) 0.020(2) 0.023(2) -0.0112(19) -0.0048(19) 0.0011(18)
C213 0.022(2) 0.018(2) 0.018(2) -0.0078(19) 0.0014(18) 0.0035(18)
N21 0.020(2) 0.0167(19) 0.0155(18) -0.0023(15) -0.0059(15) -0.0035(15)
N22 0.025(2) 0.022(2) 0.0180(19) -0.0080(16) -0.0034(16) 0.0027(16)
O12 0.0361(18) 0.0177(16) 0.0287(17) -0.0097(14) -0.0027(13) -0.0035(13)
O14 0.0373(19) 0.0191(16) 0.0268(18) -0.0064(14) -0.0030(14) -0.0008(13)
O17A 0.0389(18) 0.0215(15) 0.0193(15) -0.0081(12) -0.0092(12) 0.0022(13)
O17B 0.0267(18) 0.0175(17) 0.0299(17) -0.0070(14) 0.0033(14) -0.0014(13)

loop_
_atom_type_symbol
_atom_type_description
_atom_type_scat_dispersion_real
_atom_type_scat_dispersion_imag
_atom_type_scat_source
C C 0.0033 0.0000 'International Tables Vol C Tables 4.2.6.8 and 6.1.1.4'
H H 0.0000 0.0000 'International Tables Vol C Tables 4.2.6.8 and 6.1.1.4'
N N 0.0061 0.0000 'International Tables Vol C Tables 4.2.6.8 and 6.1.1.4'
O O 0.0106 0.0000 'International Tables Vol C Tables 4.2.6.8 and 6.1.1.4'

loop_
_geom_angle_atom_site_label_1
_geom_angle_atom_site_label_2
_geom_angle_atom_site_label_3
_geom_angle
C16 C11 C12 116.6(4)
C16 C11 C17 123.6(4)
C12 C11 C17 119.8(3)
O12 C12 C13 119.1(4)
O12 C12 C11 120.6(3)
C13 C12 C11 120.3(4)
C14 C13 C12 121.4(4)
O14 C14 C13 126.3(4)
O14 C14 C15 114.3(4)
C13 C14 C15 119.4(4)
C16 C15 C14 118.0(4)
C15 C16 C11 124.2(4)
O17B C17 O17A 121.1(4)
O17B C17 C11 124.5(4)
O17A C17 C11 114.4(4)
N21 C22 C23 123.3(4)
C22 C23 C24 119.5(4)
C23 C24 C25 116.7(3)
C23 C24 C27 119.5(4)
C25 C24 C27 123.7(4)
C26 C25 C24 119.7(4)
N21 C26 C25 122.7(4)
C28 C27 C24 125.4(4)
C27 C28 C211 126.4(3)
N22 C29 C210 123.5(4)
C29 C210 C211 119.8(4)
C212 C211 C210 116.6(4)
C212 C211 C28 118.7(3)
C210 C211 C28 124.7(4)
C213 C212 C211 119.8(4)
N22 C213 C212 124.1(4)
C22 N21 C26 118.1(3)
C213 N22 C29 116.2(3)

loop_
_geom_bond_atom_site_label_1
_geom_bond_atom_site_label_2
_geom_bond_distance
C11 C16 1.380(5)
C11 C12 1.434(5)
C11 C17 1.452(5)
C12 O12 1.359(5)
C12 C13 1.374(6)
C13 C14 1.370(5)
C14 O14 1.335(5)
C14 C15 1.433(6)
C15 C16 1.359(6)
C17 O17B 1.248(5)
C17 O17A 1.328(5)
C22 N21 1.329(5)
C22 C23 1.387(5)
C23 C24 1.399(6)
C24 C25 1.402(6)
C24 C27 1.463(5)
C25 C26 1.390(6)
C26 N21 1.337(6)
C27 C28 1.332(5)
C28 C211 1.470(5)
C29 N22 1.357(5)
C29 C210 1.375(5)
C210 C211 1.410(6)
C211 C212 1.394(6)
C212 C213 1.382(5)
C213 N22 1.342(5)
